data_4081759
loop_
_publ_author_name
'Tenne, Mario'
'Metz, Stefan'
'M\"unster, Ingo'
'Wagenblast, Gerhard'
'Strassner, Thomas'

_publ_section_title
;
 Phosphorescent Platinum(II) Complexes Based on C&#x2227;C*
 Cyclometalating Aryltriazol-5-ylidenes
;
_journal_issue 21
_journal_name_full Organometallics
_journal_page_first 6257
_journal_paper_doi 10.1021/om4004576
_journal_volume 32
_journal_year 2013
_chemical_formula_moiety 'C14 H14 Cl N3 O2 Pt'
_chemical_formula_sum 'C14 H14 Cl N3 O2 Pt'
_chemical_formula_weight 486.82
_chemical_name_systematic
;
 ?
;
_space_group_IT_number 14
_symmetry_cell_setting monoclinic
_symmetry_space_group_name_Hall '-P 2ybc'
_symmetry_space_group_name_H-M 'P 1 21/c 1'
_atom_sites_solution_hydrogens geom
_atom_sites_solution_primary direct
_atom_sites_solution_secondary difmap
_audit_creation_method SHELXL-97
_cell_angle_alpha 90.000
_cell_angle_beta 98.491(10)
_cell_angle_gamma 90.000
_cell_formula_units_Z 4
_cell_length_a 7.3170(11)
_cell_length_b 12.1590(12)
_cell_length_c 16.606(2)
_cell_measurement_reflns_used 79
_cell_measurement_temperature 173(2)
_cell_measurement_theta_max 21.074
_cell_measurement_theta_min 4.349?
_cell_volume 1461.2(3)
_computing_cell_refinement 'Dirax/lsq (Duisenberg, 1992)'
_computing_data_collection 'Collect (Nonius BV, 1999)'
_computing_data_reduction 'EvalCCD (Duisenberg et al., 2003)'
_computing_molecular_graphics 'Schakal-99 (E.Keller 1999)'
_computing_publication_material 'enCIFer (Allen et al., 2008), xcif 6.12 (Sheldrick, 1997)'
_computing_structure_refinement 'SHELXL-97 (Sheldrick, 1997)'
_computing_structure_solution 'SIR92 (Altomare et al., 1994)'
_diffrn_ambient_temperature 173(2)
_diffrn_detector_area_resol_mean 9
_diffrn_measured_fraction_theta_full 0.991
_diffrn_measured_fraction_theta_max 0.991
_diffrn_measurement_device_type KappaCCD
_diffrn_measurement_method \f
_diffrn_radiation_monochromator graphite
_diffrn_radiation_source 'fine-focus sealed tube'
_diffrn_radiation_type MoK\a
_diffrn_radiation_wavelength 0.71073
_diffrn_reflns_av_R_equivalents 0.0720
_diffrn_reflns_av_sigmaI/netI 0.0471
_diffrn_reflns_limit_h_max 8
_diffrn_reflns_limit_h_min -7
_diffrn_reflns_limit_k_max 13
_diffrn_reflns_limit_k_min -13
_diffrn_reflns_limit_l_max 18
_diffrn_reflns_limit_l_min -18
_diffrn_reflns_number 10942
_diffrn_reflns_theta_full 23.25
_diffrn_reflns_theta_max 23.25
_diffrn_reflns_theta_min 4.82
_exptl_absorpt_coefficient_mu 9.792
_exptl_absorpt_correction_T_max 0.5642
_exptl_absorpt_correction_T_min 0.0860
_exptl_absorpt_correction_type multi-scan
_exptl_absorpt_process_details 'SADABS 2.03.(Sheldrick,Bruker AXS Inc.,2002)'
_exptl_crystal_colour colorless
_exptl_crystal_density_diffrn 2.213
_exptl_crystal_density_method 'not measured'
_exptl_crystal_description needle
_exptl_crystal_F_000 920
_exptl_crystal_size_max 0.49
_exptl_crystal_size_mid 0.09
_exptl_crystal_size_min 0.07
_refine_diff_density_max 0.640
_refine_diff_density_min -0.572
_refine_diff_density_rms 0.143
_refine_ls_extinction_method none
_refine_ls_goodness_of_fit_ref 1.040
_refine_ls_hydrogen_treatment constr
_refine_ls_matrix_type full
_refine_ls_number_parameters 193
_refine_ls_number_reflns 2083
_refine_ls_number_restraints 0
_refine_ls_restrained_S_all 1.040
_refine_ls_R_factor_all 0.0468
_refine_ls_R_factor_gt 0.0264
_refine_ls_shift/su_max 0.001
_refine_ls_shift/su_mean 0.000
_refine_ls_structure_factor_coef Fsqd
_refine_ls_weighting_details 'calc w=1/[\s^2^(Fo^2^)+(0.0099P)^2^+1.7579P] where P=(Fo^2^+2Fc^2^)/3'
_refine_ls_weighting_scheme calc
_refine_ls_wR_factor_gt 0.0449
_refine_ls_wR_factor_ref 0.0500
_reflns_number_gt 1632
_reflns_number_total 2083
_reflns_threshold_expression >2sigma(I)
_cod_data_source_file om4004576_si_001.cif
_cod_data_source_block compound_10
_cod_original_sg_symbol_H-M 'P 21/c'
_cod_database_code 4081759

loop_
_symmetry_equiv_pos_as_xyz
'x, y, z'
'-x, y+1/2, -z+1/2'
'-x, -y, -z'
'x, -y-1/2, z-1/2'

loop_
_atom_site_label
_atom_site_type_symbol
_atom_site_fract_x
_atom_site_fract_y
_atom_site_fract_z
_atom_site_U_iso_or_equiv
_atom_site_adp_type
_atom_site_occupancy
_atom_site_symmetry_multiplicity
_atom_site_calc_flag
_atom_site_refinement_flags
Pt1 Pt 0.28500(4) 0.07472(2) 0.459768(15) 0.02264(10) Uani 1 1 d .
Cl1 Cl 0.0479(3) 0.00015(18) 0.11878(10) 0.0474(6) Uani 1 1 d .
N1 N 0.2260(8) -0.1017(5) 0.5852(3) 0.0291(16) Uani 1 1 d .
O1 O 0.3792(7) 0.1592(4) 0.5670(3) 0.0321(12) Uani 1 1 d .
O2 O 0.3476(6) 0.2062(4) 0.3923(3) 0.0275(11) Uani 1 1 d .
N3 N 0.1344(8) -0.1382(5) 0.4608(3) 0.0254(14) Uani 1 1 d .
C1 C 0.2181(9) -0.0596(6) 0.5103(4) 0.0262(18) Uani 1 1 d .
N2 N 0.1537(9) -0.2079(6) 0.5832(4) 0.0434(18) Uani 1 1 d .
C3 C 0.3072(11) -0.0569(7) 0.6625(4) 0.044(2) Uani 1 1 d .
H3A H 0.2265 -0.0722 0.7033 0.065 Uiso 1 1 calc R
H3B H 0.3220 0.0228 0.6575 0.065 Uiso 1 1 calc R
H3C H 0.4283 -0.0908 0.6795 0.065 Uiso 1 1 calc R
C4 C 0.1090(10) -0.1132(6) 0.3753(4) 0.0286(18) Uani 1 1 d .
C2 C 0.0922(10) -0.2279(6) 0.5051(5) 0.0340(19) Uani 1 1 d .
H2 H 0.0302 -0.2926 0.4837 0.041 Uiso 1 1 calc R
C13 C 0.4246(10) 0.2947(6) 0.4214(4) 0.0330(18) Uani 1 1 d .
C12 C 0.4693(11) 0.3205(6) 0.5045(4) 0.0354(19) Uani 1 1 d .
H12 H 0.5233 0.3907 0.5168 0.042 Uiso 1 1 calc R
C5 C 0.1787(9) -0.0097(6) 0.3614(4) 0.0238(17) Uani 1 1 d .
C8 C 0.0101(10) -0.1488(6) 0.2363(4) 0.034(2) Uani 1 1 d .
H8 H -0.0449 -0.1951 0.1934 0.041 Uiso 1 1 calc R
C6 C 0.1588(9) 0.0240(6) 0.2804(4) 0.0269(17) Uani 1 1 d .
H6 H 0.2018 0.0943 0.2669 0.032 Uiso 1 1 calc R
C10 C 0.5034(12) 0.2985(7) 0.6541(4) 0.043(2) Uani 1 1 d .
H10A H 0.5684 0.2404 0.6880 0.064 Uiso 1 1 calc R
H10B H 0.3947 0.3219 0.6778 0.064 Uiso 1 1 calc R
H10C H 0.5864 0.3613 0.6518 0.064 Uiso 1 1 calc R
C11 C 0.4440(10) 0.2556(7) 0.5704(4) 0.0332(19) Uani 1 1 d .
C14 C 0.4671(11) 0.3775(7) 0.3599(4) 0.043(2) Uani 1 1 d .
H14A H 0.5271 0.3407 0.3183 0.064 Uiso 1 1 calc R
H14B H 0.5500 0.4339 0.3871 0.064 Uiso 1 1 calc R
H14C H 0.3522 0.4120 0.3342 0.064 Uiso 1 1 calc R
C9 C 0.0258(10) -0.1831(6) 0.3162(4) 0.0323(19) Uani 1 1 d .
H9 H -0.0196 -0.2529 0.3298 0.039 Uiso 1 1 calc R
C7 C 0.0761(10) -0.0456(6) 0.2199(4) 0.031(2) Uani 1 1 d .

loop_
_atom_site_aniso_label
_atom_site_aniso_U_11
_atom_site_aniso_U_22
_atom_site_aniso_U_33
_atom_site_aniso_U_23
_atom_site_aniso_U_13
_atom_site_aniso_U_12
Pt1 0.02149(15) 0.02561(16) 0.02068(14) -0.00101(16) 0.00271(9) 0.00126(17)
Cl1 0.0668(15) 0.0506(15) 0.0226(9) -0.0005(9) -0.0008(9) 0.0042(11)
N1 0.027(3) 0.032(5) 0.030(4) 0.005(3) 0.007(3) 0.007(3)
O1 0.039(3) 0.030(3) 0.027(3) -0.008(2) 0.003(2) 0.007(3)
O2 0.033(3) 0.021(3) 0.029(3) -0.003(2) 0.007(2) -0.005(2)
N3 0.028(4) 0.018(3) 0.031(3) 0.003(3) 0.007(3) 0.003(3)
C1 0.017(4) 0.035(5) 0.025(3) -0.002(3) -0.003(3) 0.009(4)
N2 0.053(5) 0.042(5) 0.038(4) 0.012(3) 0.016(3) 0.010(4)
C3 0.041(5) 0.061(7) 0.029(4) 0.006(4) 0.006(4) 0.009(5)
C4 0.027(4) 0.031(5) 0.028(4) 0.003(3) 0.003(3) 0.007(4)
C2 0.037(5) 0.018(4) 0.050(5) 0.007(4) 0.015(4) 0.009(4)
C13 0.030(4) 0.033(5) 0.037(4) 0.002(4) 0.005(3) 0.003(4)
C12 0.045(5) 0.027(5) 0.033(4) -0.014(4) -0.001(4) -0.002(4)
C5 0.018(4) 0.026(5) 0.027(4) 0.000(3) 0.001(3) 0.003(3)
C8 0.033(5) 0.033(6) 0.035(4) -0.011(4) -0.002(4) 0.004(4)
C6 0.020(4) 0.025(4) 0.035(4) -0.001(3) 0.003(3) 0.009(3)
C10 0.056(6) 0.034(5) 0.035(4) -0.009(4) -0.005(4) -0.003(4)
C11 0.034(5) 0.034(5) 0.030(4) -0.005(4) -0.001(3) 0.008(4)
C14 0.043(5) 0.038(5) 0.045(5) 0.004(4) 0.000(4) -0.002(4)
C9 0.032(5) 0.027(5) 0.036(4) -0.004(4) 0.001(4) -0.006(4)
C7 0.030(4) 0.045(6) 0.017(3) 0.000(3) -0.001(3) 0.005(4)

loop_
_atom_type_symbol
_atom_type_description
_atom_type_scat_dispersion_real
_atom_type_scat_dispersion_imag
_atom_type_scat_source
C C 0.0033 0.0016 'International Tables Vol C Tables 4.2.6.8 and 6.1.1.4'
H H 0.0000 0.0000 'International Tables Vol C Tables 4.2.6.8 and 6.1.1.4'
N N 0.0061 0.0033 'International Tables Vol C Tables 4.2.6.8 and 6.1.1.4'
O O 0.0106 0.0060 'International Tables Vol C Tables 4.2.6.8 and 6.1.1.4'
Cl Cl 0.1484 0.1585 'International Tables Vol C Tables 4.2.6.8 and 6.1.1.4'
Pt Pt -1.7033 8.3905 'International Tables Vol C Tables 4.2.6.8 and 6.1.1.4'

loop_
_geom_angle_atom_site_label_1
_geom_angle_atom_site_label_2
_geom_angle_atom_site_label_3
_geom_angle
C1 Pt1 C5 80.0(3)
C1 Pt1 O2 172.6(2)
C5 Pt1 O2 92.6(2)
C1 Pt1 O1 96.8(2)
C5 Pt1 O1 175.6(2)
O2 Pt1 O1 90.58(19)
C1 N1 N2 111.5(6)
C1 N1 C3 129.8(6)
N2 N1 C3 118.5(6)
C11 O1 Pt1 124.8(4)
C13 O2 Pt1 125.1(4)
C1 N3 C2 110.7(6)
C1 N3 C4 115.8(6)
C2 N3 C4 133.6(6)
N1 C1 N3 104.5(6)
N1 C1 Pt1 138.4(5)
N3 C1 Pt1 117.1(5)
C2 N2 N1 105.4(6)
N1 C3 H3A 109.5
N1 C3 H3B 109.5
H3A C3 H3B 109.5
N1 C3 H3C 109.5
H3A C3 H3C 109.5
H3B C3 H3C 109.5
C9 C4 C5 125.2(6)
C9 C4 N3 123.8(7)
C5 C4 N3 111.0(6)
N2 C2 N3 107.8(7)
N2 C2 H2 126.1
N3 C2 H2 126.1
O2 C13 C12 125.8(7)
O2 C13 C14 115.7(6)
C12 C13 C14 118.5(7)
C11 C12 C13 127.7(7)
C11 C12 H12 116.2
C13 C12 H12 116.2
C4 C5 C6 116.0(6)
C4 C5 Pt1 116.1(5)
C6 C5 Pt1 127.9(5)
C9 C8 C7 118.8(7)
C9 C8 H8 120.6
C7 C8 H8 120.6
C7 C6 C5 119.6(7)
C7 C6 H6 120.2
C5 C6 H6 120.2
C11 C10 H10A 109.5
C11 C10 H10B 109.5
H10A C10 H10B 109.5
C11 C10 H10C 109.5
H10A C10 H10C 109.5
H10B C10 H10C 109.5
O1 C11 C12 125.9(6)
O1 C11 C10 115.0(7)
C12 C11 C10 119.0(7)
C13 C14 H14A 109.5
C13 C14 H14B 109.5
H14A C14 H14B 109.5
C13 C14 H14C 109.5
H14A C14 H14C 109.5
H14B C14 H14C 109.5
C4 C9 C8 117.8(7)
C4 C9 H9 121.1
C8 C9 H9 121.1
C6 C7 C8 122.6(6)
C6 C7 Cl1 118.6(6)
C8 C7 Cl1 118.7(5)

loop_
_geom_bond_atom_site_label_1
_geom_bond_atom_site_label_2
_geom_bond_distance
Pt1 C1 1.932(8)
Pt1 C5 1.987(7)
Pt1 O2 2.042(5)
Pt1 O1 2.084(4)
Cl1 C7 1.752(7)
N1 C1 1.338(8)
N1 N2 1.394(9)
N1 C3 1.439(9)
O1 C11 1.262(9)
O2 C13 1.277(8)
N3 C1 1.347(9)
N3 C2 1.377(9)
N3 C4 1.435(8)
N2 C2 1.331(9)
C3 H3A 0.9800
C3 H3B 0.9800
C3 H3C 0.9800
C4 C9 1.372(9)
C4 C5 1.390(10)
C2 H2 0.9500
C13 C12 1.405(9)
C13 C14 1.498(10)
C12 C11 1.384(10)
C12 H12 0.9500
C5 C6 1.393(9)
C8 C9 1.378(9)
C8 C7 1.386(10)
C8 H8 0.9500
C6 C7 1.383(9)
C6 H6 0.9500
C10 C11 1.488(9)
C10 H10A 0.9800
C10 H10B 0.9800
C10 H10C 0.9800
C14 H14A 0.9800
C14 H14B 0.9800
C14 H14C 0.9800
C9 H9 0.9500

loop_
_geom_torsion_atom_site_label_1
_geom_torsion_atom_site_label_2
_geom_torsion_atom_site_label_3
_geom_torsion_atom_site_label_4
_geom_torsion
C1 Pt1 O1 C11 179.3(6)
O2 Pt1 O1 C11 0.0(6)
C5 Pt1 O2 C13 -180.0(6)
O1 Pt1 O2 C13 3.0(6)
N2 N1 C1 N3 2.1(7)
C3 N1 C1 N3 177.2(6)
N2 N1 C1 Pt1 -179.6(6)
C3 N1 C1 Pt1 -4.5(12)
C2 N3 C1 N1 -0.3(7)
C4 N3 C1 N1 -179.8(5)
C2 N3 C1 Pt1 -179.0(5)
C4 N3 C1 Pt1 1.5(8)
C5 Pt1 C1 N1 -179.9(8)
O1 Pt1 C1 N1 -3.0(7)
C5 Pt1 C1 N3 -1.8(5)
O1 Pt1 C1 N3 175.1(5)
C1 N1 N2 C2 -3.1(8)
C3 N1 N2 C2 -178.9(6)
C1 N3 C4 C9 -179.7(7)
C2 N3 C4 C9 0.9(12)
C1 N3 C4 C5 0.1(8)
C2 N3 C4 C5 -179.4(7)
N1 N2 C2 N3 2.8(7)
C1 N3 C2 N2 -1.7(8)
C4 N3 C2 N2 177.8(7)
Pt1 O2 C13 C12 -4.2(10)
Pt1 O2 C13 C14 176.6(5)
O2 C13 C12 C11 1.7(13)
C14 C13 C12 C11 -179.1(8)
C9 C4 C5 C6 0.7(10)
N3 C4 C5 C6 -179.0(6)
C9 C4 C5 Pt1 178.2(6)
N3 C4 C5 Pt1 -1.5(7)
C1 Pt1 C5 C4 1.8(5)
O2 Pt1 C5 C4 -179.3(5)
C1 Pt1 C5 C6 178.9(7)
O2 Pt1 C5 C6 -2.2(6)
C4 C5 C6 C7 -1.0(10)
Pt1 C5 C6 C7 -178.1(5)
Pt1 O1 C11 C12 -2.1(11)
Pt1 O1 C11 C10 -179.6(5)
C13 C12 C11 O1 1.9(13)
C13 C12 C11 C10 179.3(7)
C5 C4 C9 C8 0.3(11)
N3 C4 C9 C8 179.9(6)
C7 C8 C9 C4 -0.9(11)
C5 C6 C7 C8 0.3(11)
C5 C6 C7 Cl1 178.5(5)
C9 C8 C7 C6 0.7(11)
C9 C8 C7 Cl1 -177.5(6)
